data_4027822
loop_
_publ_author_name
'Loeken, S.'
'Tremel, W.'

_publ_section_title
;
 K2 Au P S4, Tl2 Au P S4, K2 Au As S4 and K Au5 P2 S8: syntheses,
 structures, and properties of quaternary gold thiophosphate and
 thioarsenate compounds
;
_journal_name_full 'European Journal of Inorganic Chemistry'
_journal_page_first 283
_journal_page_last 289
_journal_paper_doi 10.1002/(SICI)1099-0682(199802)1998:2<283::AID-EJIC283>3.0.CO;2-L
_journal_volume 1998
_journal_year 1998
_chemical_formula_sum 'Au K2 P S4'
_chemical_name_systematic 'K2 Au (P S4)'
_space_group_IT_number 11
_symmetry_space_group_name_Hall '-P 2yb'
_symmetry_space_group_name_H-M 'P 1 21/m 1'
_cell_angle_alpha 90
_cell_angle_beta 92.69
_cell_angle_gamma 90
_cell_formula_units_Z 2
_cell_length_a 6.497
_cell_length_b 6.727
_cell_length_c 9.434
_cell_volume 411.862
_citation_journal_id_ASTM EJICFO
_cod_data_source_file gold_267.cif
_cod_data_source_block Au1K2P1S4
_cod_original_cell_volume 411.8617
_cod_original_formula_sum 'Au1 K2 P1 S4'
_cod_database_code 4027822

loop_
_symmetry_equiv_pos_as_xyz
x,y,z
-x,y+1/2,-z
-x,-y,-z
x,-y-1/2,z

loop_
_atom_site_label
_atom_site_type_symbol
_atom_site_fract_x
_atom_site_fract_y
_atom_site_fract_z
_atom_site_occupancy
_atom_site_U_iso_or_equiv
K2 K+1 0.457 0.25 0.8346 1 0.0
P1 P+5 0.2669 0.25 0.2804 1 0.0
S3 S-2 0.307 0.25 0.4939 1 0.0
S1 S-2 0.9061 0.0054 0.7622 1 0.0
Au1 Au+1 0 0.5 0 1 0.0
K1 K+1 0.7959 0.25 0.4641 1 0.0
S2 S-2 0.528 0.25 0.1738 1 0.0
